data_4038099
loop_
_publ_author_name
'Blahun, Oleksandr P.'
'Rozhenko, Alexander B.'
'Rusanov, Eduard'
'Zhersh, Serhii'
'Tolmachev, Andrey A.'
'Volochnyuk, Dmitriy M.'
'Grygorenko, Oleksandr O.'

_publ_section_title
;
 Twisting and turning the sulfonamide bond: synthetic, quantum chemical
 and crystallographic study.
;
_journal_name_full 'The Journal of organic chemistry'
_journal_paper_doi 10.1021/acs.joc.9b03394
_journal_year 2020
_chemical_formula_moiety 'C4 H7 N O2 S'
_chemical_formula_sum 'C4 H7 N O2 S'
_chemical_formula_weight 133.17
_space_group_crystal_system orthorhombic
_space_group_IT_number 62
_space_group_name_Hall '-P 2ac 2n'
_space_group_name_H-M_alt 'P n m a'
_atom_sites_solution_hydrogens geom
_audit_creation_method SHELXL-2016/4
_cell_angle_alpha 90
_cell_angle_beta 90
_cell_angle_gamma 90
_cell_formula_units_Z 4
_cell_length_a 9.7717(16)
_cell_length_b 8.6052(11)
_cell_length_c 6.3132(9)
_cell_measurement_reflns_used 572
_cell_measurement_temperature 123(2)
_cell_measurement_theta_max 27.72
_cell_measurement_theta_min 3.84
_cell_volume 530.86(13)
_computing_cell_refinement 'Bruker SMART'
_computing_data_collection 'Bruker SMART'
_computing_data_reduction 'Bruker SAINT'
_computing_molecular_graphics 'Bruker SHELXTL'
_computing_publication_material 'Bruker SHELXTL'
_computing_structure_refinement 'SHELXL-2016/4 (Sheldrick, 2016)'
_computing_structure_solution 'Bruker SHELXTL'
_diffrn_ambient_temperature 123(2)
_diffrn_measured_fraction_theta_full 0.998
_diffrn_measured_fraction_theta_max 0.993
_diffrn_measurement_device_type 'CCD area detector'
_diffrn_measurement_method 'omega scans'
_diffrn_radiation_monochromator graphite
_diffrn_radiation_source 'sealed tube'
_diffrn_radiation_type MoK\a
_diffrn_radiation_wavelength 0.71073
_diffrn_reflns_av_R_equivalents 0.0464
_diffrn_reflns_av_unetI/netI 0.0341
_diffrn_reflns_Laue_measured_fraction_full 0.998
_diffrn_reflns_Laue_measured_fraction_max 0.993
_diffrn_reflns_limit_h_max 12
_diffrn_reflns_limit_h_min -11
_diffrn_reflns_limit_k_max 10
_diffrn_reflns_limit_k_min -11
_diffrn_reflns_limit_l_max 8
_diffrn_reflns_limit_l_min -8
_diffrn_reflns_number 4088
_diffrn_reflns_point_group_measured_fraction_full 0.998
_diffrn_reflns_point_group_measured_fraction_max 0.993
_diffrn_reflns_theta_full 25.242
_diffrn_reflns_theta_max 28.284
_diffrn_reflns_theta_min 3.843
_exptl_absorpt_coefficient_mu 0.503
_exptl_absorpt_correction_T_max 0.95
_exptl_absorpt_correction_T_min 0.74
_exptl_absorpt_correction_type multi-scan
_exptl_absorpt_process_details SADABS
_exptl_crystal_colour colourless
_exptl_crystal_density_diffrn 1.666
_exptl_crystal_description prizm
_exptl_crystal_F_000 280
_exptl_crystal_size_max 0.340
_exptl_crystal_size_mid 0.200
_exptl_crystal_size_min 0.110
_refine_diff_density_max 0.345
_refine_diff_density_min -0.471
_refine_diff_density_rms 0.075
_refine_ls_extinction_method none
_refine_ls_goodness_of_fit_ref 1.057
_refine_ls_hydrogen_treatment constr
_refine_ls_matrix_type full
_refine_ls_number_parameters 43
_refine_ls_number_reflns 701
_refine_ls_number_restraints 0
_refine_ls_restrained_S_all 1.057
_refine_ls_R_factor_all 0.0447
_refine_ls_R_factor_gt 0.0360
_refine_ls_shift/su_max 0.001
_refine_ls_shift/su_mean 0.000
_refine_ls_structure_factor_coef Fsqd
_refine_ls_weighting_details 'w=1/[\s^2^(Fo^2^)+(0.0525P)^2^+0.1606P] where P=(Fo^2^+2Fc^2^)/3'
_refine_ls_weighting_scheme calc
_refine_ls_wR_factor_gt 0.0900
_refine_ls_wR_factor_ref 0.0949
_reflns_Friedel_coverage 0.000
_reflns_number_gt 586
_reflns_number_total 701
_reflns_threshold_expression 'I > 2\s(I)'
_cod_data_source_file jo9b03394_si_002.cif
_cod_data_source_block xr92
_cod_database_code 4038099
_shelx_shelxl_version_number 2016/4
_shelx_space_group_comment
;
The symmetry employed for this shelxl refinement is uniquely defined
by the following loop, which should always be used as a source of
symmetry information in preference to the above space-group names.
They are only intended as comments.
;
_shelx_estimated_absorpt_t_min 0.848
_shelx_estimated_absorpt_t_max 0.947

loop_
_space_group_symop_operation_xyz
'x, y, z'
'-x+1/2, -y, z+1/2'
'-x, y+1/2, -z'
'x+1/2, -y+1/2, -z+1/2'
'-x, -y, -z'
'x-1/2, y, -z-1/2'
'x, -y-1/2, z'
'-x-1/2, y-1/2, z-1/2'

loop_
_atom_site_label
_atom_site_type_symbol
_atom_site_fract_x
_atom_site_fract_y
_atom_site_fract_z
_atom_site_U_iso_or_equiv
_atom_site_adp_type
_atom_site_occupancy
_atom_site_site_symmetry_order
_atom_site_calc_flag
_atom_site_refinement_flags_posn
_atom_site_refinement_flags_adp
_atom_site_refinement_flags_occupancy
_atom_site_disorder_assembly
_atom_site_disorder_group
S1 S 0.34967(6) 0.250000 0.21376(9) 0.0158(2) Uani 1 2 d S T P . .
O1 O 0.36468(14) 0.39261(17) 0.3289(2) 0.0242(4) Uani 1 1 d . . . . .
N1 N 0.4599(2) 0.250000 0.0091(3) 0.0168(5) Uani 1 2 d S T P . .
C1 C 0.3905(2) 0.3707(2) -0.1362(3) 0.0209(4) Uani 1 1 d . . . . .
H1A H 0.442773 0.394966 -0.266400 0.025 Uiso 1 1 calc R U . . .
H1B H 0.361060 0.466546 -0.062530 0.025 Uiso 1 1 calc R U . . .
C2 C 0.2754(3) 0.250000 -0.1681(4) 0.0187(6) Uani 1 2 d S T P . .
H2 H 0.221591 0.250000 -0.302853 0.022 Uiso 1 2 calc R U P . .
C3 C 0.1999(3) 0.250000 0.0450(4) 0.0183(5) Uani 1 2 d S T P . .
H3A H 0.143141 0.155828 0.064722 0.022 Uiso 0.5 1 calc R U P . .
H3B H 0.143141 0.344172 0.064722 0.022 Uiso 0.5 1 calc R U P . .

loop_
_atom_site_aniso_label
_atom_site_aniso_U_11
_atom_site_aniso_U_22
_atom_site_aniso_U_33
_atom_site_aniso_U_23
_atom_site_aniso_U_13
_atom_site_aniso_U_12
S1 0.0161(3) 0.0173(4) 0.0140(3) 0.000 -0.0004(2) 0.000
O1 0.0274(8) 0.0233(8) 0.0218(6) -0.0082(6) -0.0013(6) 0.0006(6)
N1 0.0160(11) 0.0174(11) 0.0171(10) 0.000 0.0013(8) 0.000
C1 0.0224(10) 0.0216(10) 0.0188(9) 0.0053(7) -0.0003(7) -0.0018(8)
C2 0.0193(13) 0.0219(14) 0.0149(11) 0.000 -0.0032(10) 0.000
C3 0.0134(12) 0.0212(13) 0.0203(12) 0.000 -0.0019(9) 0.000

loop_
_atom_type_symbol
_atom_type_description
_atom_type_scat_dispersion_real
_atom_type_scat_dispersion_imag
_atom_type_scat_source
C C 0.0033 0.0016 'International Tables Vol C Tables 4.2.6.8 and 6.1.1.4'
H H 0.0000 0.0000 'International Tables Vol C Tables 4.2.6.8 and 6.1.1.4'
N N 0.0061 0.0033 'International Tables Vol C Tables 4.2.6.8 and 6.1.1.4'
O O 0.0106 0.0060 'International Tables Vol C Tables 4.2.6.8 and 6.1.1.4'
S S 0.1246 0.1234 'International Tables Vol C Tables 4.2.6.8 and 6.1.1.4'

loop_
_geom_angle_atom_site_label_1
_geom_angle_atom_site_label_2
_geom_angle_atom_site_label_3
_geom_angle
_geom_angle_site_symmetry_1
_geom_angle_site_symmetry_3
_geom_angle_publ_flag
O1 S1 O1 117.72(12) 7_565 . ?
O1 S1 N1 108.90(7) 7_565 . ?
O1 S1 N1 108.90(7) . . ?
O1 S1 C3 112.40(7) 7_565 . ?
O1 S1 C3 112.40(7) . . ?
N1 S1 C3 93.76(11) . . ?
C1 N1 C1 84.62(18) 7_565 . ?
C1 N1 S1 100.11(12) 7_565 . ?
C1 N1 S1 100.11(12) . . ?
N1 C1 C2 86.86(14) . . ?
C3 C2 C1 103.64(16) . . ?
C3 C2 C1 103.64(16) . 7_565 ?
C1 C2 C1 84.5(2) . 7_565 ?
C2 C3 S1 97.34(17) . . ?

loop_
_geom_bond_atom_site_label_1
_geom_bond_atom_site_label_2
_geom_bond_distance
_geom_bond_site_symmetry_2
_geom_bond_publ_flag
S1 O1 1.4338(14) 7_565 ?
S1 O1 1.4338(14) . ?
S1 N1 1.682(2) . ?
S1 C3 1.810(3) . ?
N1 C1 1.542(2) 7_565 ?
N1 C1 1.542(2) . ?
C1 C2 1.544(3) . ?
C2 C3 1.534(4) . ?
C2 C1 1.544(3) 7_565 ?
